data_7234783
loop_
_publ_author_name
'J. M. Bermudez-Garcia'
'M. Sanchez-Andujar'
'S. Yanez-Vilar'
'S. Castro-Garcia'
'R. Artiaga'
'J. Lopez-Beceiro'
'L. Botana'
'A. Alegria'
'M. A. Senaris-Rodriguez'

_publ_section_title
;
 Multiple phase and dielectric transitions on a novel multi-sensitive
 [TPrA][M(dca)3] (M: Fe2+, Co2+ and Ni2+) hybrid inorganic-organic
 perovskite family
;
_journal_name_full 'Journal of Materials Chemistry C'
_journal_page_first 4889
_journal_page_last 4898
_journal_paper_doi 10.1039/C6TC00723F
_journal_volume 4
_journal_year 2016
_chemical_formula_sum 'C18 N10 Ni'
_chemical_formula_weight 414.95
_space_group_crystal_system tetragonal
_space_group_IT_number 140
_space_group_name_Hall '-I 4 2c'
_space_group_name_H-M_alt 'I 4/m c m'
_atom_sites_solution_hydrogens .
_cell_angle_alpha 90.000(5)
_cell_angle_beta 90.000(5)
_cell_angle_gamma 90.000(5)
_cell_formula_units_Z 4
_cell_length_a 11.390(5)
_cell_length_b 11.390(5)
_cell_length_c 17.301(5)
_cell_measurement_temperature 368(2)
_cell_volume 2244.5(15)
_computing_structure_refinement 'SHELXL-2014/7 (Sheldrick, 2014)'
_diffrn_ambient_temperature 368(2)
_diffrn_measured_fraction_theta_full 1.000
_diffrn_measured_fraction_theta_max 1.000
_diffrn_measurement_device_type 'Bruker APEX-II CCD'
_diffrn_radiation_type MoK\a
_diffrn_radiation_wavelength 0.71073
_diffrn_reflns_av_R_equivalents 0.0480
_diffrn_reflns_av_unetI/netI 0.0141
_diffrn_reflns_Laue_measured_fraction_full 1.000
_diffrn_reflns_Laue_measured_fraction_max 1.000
_diffrn_reflns_limit_h_max 14
_diffrn_reflns_limit_h_min -14
_diffrn_reflns_limit_k_max 14
_diffrn_reflns_limit_k_min -14
_diffrn_reflns_limit_l_max 22
_diffrn_reflns_limit_l_min -22
_diffrn_reflns_number 27474
_diffrn_reflns_point_group_measured_fraction_full 1.000
_diffrn_reflns_point_group_measured_fraction_max 1.000
_diffrn_reflns_theta_full 25.242
_diffrn_reflns_theta_max 27.172
_diffrn_reflns_theta_min 2.354
_exptl_absorpt_coefficient_mu 0.889
_exptl_absorpt_correction_type multi-scan
_exptl_absorpt_process_details 'SADABS Version 2008/1 (Bruker AXS Inc.)'
_exptl_crystal_colour blue
_exptl_crystal_density_diffrn 1.228
_exptl_crystal_description prism
_exptl_crystal_F_000 824
_exptl_crystal_size_max 0.61
_exptl_crystal_size_mid 0.51
_exptl_crystal_size_min 0.46
_exptl_transmission_factor_max 0.667
_exptl_transmission_factor_min 0.584
_refine_diff_density_max 0.418
_refine_diff_density_min -0.208
_refine_diff_density_rms 0.060
_refine_ls_extinction_coef 0.092(7)
_refine_ls_extinction_expression Fc^*^=kFc[1+0.001xFc^2^\l^3^/sin(2\q)]^-1/4^
_refine_ls_extinction_method 'SHELXL-2014/7 (Sheldrick 2014'
_refine_ls_goodness_of_fit_ref 1.154
_refine_ls_hydrogen_treatment undef
_refine_ls_matrix_type full
_refine_ls_number_parameters 67
_refine_ls_number_reflns 699
_refine_ls_number_restraints 0
_refine_ls_restrained_S_all 1.154
_refine_ls_R_factor_all 0.0480
_refine_ls_R_factor_gt 0.0402
_refine_ls_shift/su_max 0.000
_refine_ls_shift/su_mean 0.000
_refine_ls_structure_factor_coef Fsqd
_refine_ls_weighting_details 'w=1/[\s^2^(Fo^2^)+(0.0689P)^2^+2.4585P] where P=(Fo^2^+2Fc^2^)/3'
_refine_ls_weighting_scheme calc
_refine_ls_wR_factor_gt 0.1157
_refine_ls_wR_factor_ref 0.1282
_reflns_Friedel_coverage 0.000
_reflns_Friedel_fraction_full .
_reflns_Friedel_fraction_max .
_reflns_number_gt 568
_reflns_number_total 699
_reflns_threshold_expression 'I > 2\s(I)'
_cod_data_source_file c6tc00723f2.cif
_cod_data_source_block '[TPA][Ni(dca)3]368K'
_cod_original_cell_volume 2244(2)
_cod_database_code 7234783
_shelx_space_group_comment
;
The symmetry employed for this shelxl refinement is uniquely defined
by the following loop, which should always be used as a source of
symmetry information in preference to the above space-group names.
They are only intended as comments.
;

loop_
_space_group_symop_operation_xyz
'x, y, z'
'-x, -y, z'
'x, -y, -z+1/2'
'-x, y, -z+1/2'
'-y, -x, -z+1/2'
'y, x, -z+1/2'
'y, -x, z'
'-y, x, z'
'x+1/2, y+1/2, z+1/2'
'-x+1/2, -y+1/2, z+1/2'
'x+1/2, -y+1/2, -z+1'
'-x+1/2, y+1/2, -z+1'
'-y+1/2, -x+1/2, -z+1'
'y+1/2, x+1/2, -z+1'
'y+1/2, -x+1/2, z+1/2'
'-y+1/2, x+1/2, z+1/2'
'-x, -y, -z'
'x, y, -z'
'-x, y, z-1/2'
'x, -y, z-1/2'
'y, x, z-1/2'
'-y, -x, z-1/2'
'-y, x, -z'
'y, -x, -z'
'-x+1/2, -y+1/2, -z+1/2'
'x+1/2, y+1/2, -z+1/2'
'-x+1/2, y+1/2, z'
'x+1/2, -y+1/2, z'
'y+1/2, x+1/2, z'
'-y+1/2, -x+1/2, z'
'-y+1/2, x+1/2, -z+1/2'
'y+1/2, -x+1/2, -z+1/2'

loop_
_atom_site_label
_atom_site_type_symbol
_atom_site_fract_x
_atom_site_fract_y
_atom_site_fract_z
_atom_site_U_iso_or_equiv
_atom_site_adp_type
_atom_site_occupancy
_atom_site_site_symmetry_order
_atom_site_calc_flag
_atom_site_refinement_flags_posn
_atom_site_refinement_flags_adp
_atom_site_refinement_flags_occupancy
_atom_site_disorder_assembly
_atom_site_disorder_group
Ni01 Ni 0.0000 0.0000 0.5000 0.0407(4) Uani 1 8 d S T P . .
N2 N -0.1753(3) -0.0522(3) 0.5000 0.0629(9) Uani 1 2 d S T P . .
N1 N 0.0000 0.0000 0.6216(3) 0.0728(15) Uani 1 4 d S T P . .
N10 N -0.5000 0.0000 0.7500 0.078(2) Uani 1 8 d S T P . .
C1 C -0.2728(11) -0.0899(10) 0.5000 0.046(3) Uiso 0.5 2 d S . P . .
N3 N -0.3772(8) -0.1228(8) 0.5000 0.057(3) Uiso 0.5 4 d S . P . .
N4 N -0.0377(15) -0.0915(15) 0.7500(11) 0.058(5) Uiso 0.125 1 d . . P . .
C3 C -0.018(19) 0.035(10) 0.6828(5) 0.062(6) Uani 0.25 1 d . . P . .
N3A N -0.3742(13) -0.1258(13) 0.5305(14) 0.040(4) Uiso 0.2 2 d S . P . .
C1A C -0.2585(11) -0.0938(11) 0.5182(7) 0.039(3) Uiso 0.25 1 d . . P . .
C10A C -0.6122(18) -0.0587(17) 0.7159(15) 0.103(6) Uiso 0.25 1 d . . P . .
C10B C -0.5862(15) -0.0406(17) 0.6869(11) 0.091(5) Uiso 0.25 1 d . . P . .
C12A C -0.5781(17) -0.1482(19) 0.6531(14) 0.141(7) Uiso 0.3 1 d . . P . .
N3B N -0.358(4) -0.142(4) 0.548(4) 0.034(15) Uiso 0.05 2 d S . P . .
C12 C -0.635(3) -0.181(3) 0.7062(17) 0.135(10) Uiso 0.2 1 d . . P . .
C13 C -0.697(2) -0.175(2) 0.6133(9) 0.100(5) Uiso 0.25 1 d . . P . .
C13A C -0.6948(18) -0.2387(18) 0.6442(11) 0.109(6) Uiso 0.25 1 d . . P . .

loop_
_atom_site_aniso_label
_atom_site_aniso_U_11
_atom_site_aniso_U_22
_atom_site_aniso_U_33
_atom_site_aniso_U_23
_atom_site_aniso_U_13
_atom_site_aniso_U_12
Ni01 0.0421(5) 0.0421(5) 0.0377(5) 0.000 0.000 0.000
N2 0.0523(18) 0.0546(19) 0.082(2) 0.000 0.000 -0.0025(14)
N1 0.089(2) 0.089(2) 0.041(2) 0.000 0.000 0.000
N10 0.089(4) 0.089(4) 0.055(4) 0.000 0.000 0.000
C3 0.08(2) 0.06(3) 0.041(4) 0.009(14) 0.01(2) 0.02(2)

loop_
_atom_type_symbol
_atom_type_description
_atom_type_scat_dispersion_real
_atom_type_scat_dispersion_imag
_atom_type_scat_source
C C 0.0033 0.0016 'International Tables Vol C Tables 4.2.6.8 and 6.1.1.4'
H H 0.0000 0.0000 'International Tables Vol C Tables 4.2.6.8 and 6.1.1.4'
N N 0.0061 0.0033 'International Tables Vol C Tables 4.2.6.8 and 6.1.1.4'
Ni Ni 0.3393 1.1124 'International Tables Vol C Tables 4.2.6.8 and 6.1.1.4'

loop_
_geom_angle_atom_site_label_1
_geom_angle_atom_site_label_2
_geom_angle_atom_site_label_3
_geom_angle
_geom_angle_site_symmetry_1
_geom_angle_site_symmetry_3
N2 Ni01 N2 180.0 . 17_556
N2 Ni01 N2 90.0 . 23_556
N2 Ni01 N2 90.0 17_556 23_556
N2 Ni01 N2 90.0 . 7
N2 Ni01 N2 90.000(1) 17_556 7
N2 Ni01 N2 180.0 23_556 7
N2 Ni01 N1 90.0 . 17_556
N2 Ni01 N1 90.0 17_556 17_556
N2 Ni01 N1 90.0 23_556 17_556
N2 Ni01 N1 90.0 7 17_556
N2 Ni01 N1 90.0 . .
N2 Ni01 N1 90.0 17_556 .
N2 Ni01 N1 90.0 23_556 .
N2 Ni01 N1 90.0 7 .
N1 Ni01 N1 180.0 17_556 .
C1A N2 C1A 33.1(13) 18_556 .
C1A N2 C1 17.4(7) 18_556 .
C1A N2 C1 17.4(7) . .
C1A N2 Ni01 160.7(7) 18_556 .
C1A N2 Ni01 160.7(7) . .
C1 N2 Ni01 175.4(6) . .
C3 N1 C3 32.0(9) . 7
C3 N1 C3 45.9(13) . 2
C3 N1 C3 32.0(9) 7 2
C3 N1 C3 32.0(9) . 8
C3 N1 C3 45.9(13) 7 8
C3 N1 C3 32.0(9) 2 8
C3 N1 Ni01 157.1(6) . .
C3 N1 Ni01 157.1(6) 7 .
C3 N1 Ni01 157.1(7) 2 .
C3 N1 Ni01 157.1(7) 8 .
C10B N10 C10B 120.2(9) 29_455 4_456
C10B N10 C10B 145.0(14) 29_455 32_446
C10B N10 C10B 83.1(16) 4_456 32_446
C10B N10 C10B 120.2(9) 29_455 3_556
C10B N10 C10B 89.6(15) 4_456 3_556
C10B N10 C10B 27.6(13) 32_446 3_556
C10B N10 C10B 100.8(13) 29_455 31_456
C10B N10 C10B 27.6(13) 4_456 31_456
C10B N10 C10B 89.6(15) 32_446 31_456
C10B N10 C10B 83.1(16) 3_556 31_456
C10B N10 C10B 89.6(15) 29_455 30_445
C10B N10 C10B 120.2(9) 4_456 30_445
C10B N10 C10B 100.8(13) 32_446 30_445
C10B N10 C10B 120.2(9) 3_556 30_445
C10B N10 C10B 145.0(15) 31_456 30_445
C10B N10 C10B 83.1(16) 29_455 2_455
C10B N10 C10B 100.8(13) 4_456 2_455
C10B N10 C10B 120.2(9) 32_446 2_455
C10B N10 C10B 145.0(15) 3_556 2_455
C10B N10 C10B 120.2(9) 31_456 2_455
C10B N10 C10B 27.6(13) 30_445 2_455
C10B N10 C10B 27.6(13) 29_455 .
C10B N10 C10B 145.0(15) 4_456 .
C10B N10 C10B 120.2(9) 32_446 .
C10B N10 C10B 100.8(13) 3_556 .
C10B N10 C10B 120.2(9) 31_456 .
C10B N10 C10B 83.1(16) 30_445 .
C10B N10 C10B 89.6(15) 2_455 .
C10B N10 C10A 38.0(8) 29_455 .
C10B N10 C10A 131.5(10) 4_456 .
C10B N10 C10A 107.2(13) 32_446 .
C10B N10 C10A 82.8(11) 3_556 .
C10B N10 C10A 104.0(11) 31_456 .
C10B N10 C10A 104.5(14) 30_445 .
C10B N10 C10A 112.5(15) 2_455 .
C10B N10 C10A 23.0(9) . .
C10B N10 C10A 23.0(9) 29_455 29_455
C10B N10 C10A 107.2(13) 4_456 29_455
C10B N10 C10A 131.5(10) 32_446 29_455
C10B N10 C10A 104.0(11) 3_556 29_455
C10B N10 C10A 82.8(11) 31_456 29_455
C10B N10 C10A 112.5(15) 30_445 29_455
C10B N10 C10A 104.5(14) 2_455 29_455
C10B N10 C10A 38.0(8) . 29_455
C10A N10 C10A 32.1(14) . 29_455
C10B N10 C10A 104.5(14) 29_455 2_455
C10B N10 C10A 82.8(11) 4_456 2_455
C10B N10 C10A 104.0(11) 32_446 2_455
C10B N10 C10A 131.5(10) 3_556 2_455
C10B N10 C10A 107.2(13) 31_456 2_455
C10B N10 C10A 38.0(8) 30_445 2_455
C10B N10 C10A 23.0(9) 2_455 2_455
C10B N10 C10A 112.5(15) . 2_455
C10A N10 C10A 135.5(19) . 2_455
C10A N10 C10A 124.0(17) 29_455 2_455
C10B N10 C10A 112.5(15) 29_455 30_445
C10B N10 C10A 104.0(11) 4_456 30_445
C10B N10 C10A 82.8(11) 32_446 30_445
C10B N10 C10A 107.2(13) 3_556 30_445
C10B N10 C10A 131.5(10) 31_456 30_445
C10B N10 C10A 23.0(9) 30_445 30_445
C10B N10 C10A 38.0(8) 2_455 30_445
C10B N10 C10A 104.5(14) . 30_445
C10A N10 C10A 124.0(17) . 30_445
C10A N10 C10A 135.5(19) 29_455 30_445
C10A N10 C10A 32.1(13) 2_455 30_445
C1A C1 N2 68(4) 18_556 .
C1A C1 N3 113(4) 18_556 .
N2 C1 N3 176.3(12) . .
C1A C1 N3A 135(4) 18_556 .
N2 C1 N3A 156.6(10) . .
N3 C1 N3A 23.4(11) . .
C1A C1 N3A 90(3) 18_556 18_556
N2 C1 N3A 156.6(10) . 18_556
N3 C1 N3A 23.4(11) . 18_556
N3A C1 N3A 47(2) . 18_556
C1A C1 N3B 141(4) 18_556 .
N2 C1 N3B 143(2) . .
N3 C1 N3B 38(2) . .
N3A C1 N3B 17(3) . .
N3A C1 N3B 60(3) 18_556 .
C1A C1 N3B 75(4) 18_556 18_556
N2 C1 N3B 143(2) . 18_556
N3 C1 N3B 38(2) . 18_556
N3A C1 N3B 60(3) . 18_556
N3A C1 N3B 17(3) 18_556 18_556
N3B C1 N3B 72(4) . 18_556
N3A N3 N3A 170(7) . 18_556
N3A N3 N3B 16(5) . .
N3A N3 N3B 154(5) 18_556 .
N3A N3 N3B 154(5) . 18_556
N3A N3 N3B 16(5) 18_556 18_556
N3B N3 N3B 138(8) . 18_556
N3A N3 C1 87.6(16) . .
N3A N3 C1 87.6(16) 18_556 .
N3B N3 C1 80.5(17) . .
N3B N3 C1 80.5(17) 18_556 .
N3A N3 C1 87.6(16) . 13_445
N3A N3 C1 87.6(16) 18_556 13_445
N3B N3 C1 80.5(17) . 13_445
N3B N3 C1 80.5(17) 18_556 13_445
C1 N3 C1 125.0(14) . 13_445
N3A N3 C1A 74.6(17) . .
N3A N3 C1A 100.0(19) 18_556 .
N3B N3 C1A 67.2(16) . .
N3B N3 C1A 91(2) 18_556 .
C1 N3 C1A 13.3(5) . .
C1 N3 C1A 120.4(10) 13_445 .
N3A N3 C1A 100.0(19) . 13_445
N3A N3 C1A 74.6(17) 18_556 13_445
N3B N3 C1A 91(2) . 13_445
N3B N3 C1A 67.2(16) 18_556 13_445
C1 N3 C1A 120.4(10) . 13_445
C1 N3 C1A 13.3(5) 13_445 13_445
C1A N3 C1A 119.2(13) . 13_445
N3A N3 C1A 100.0(19) . 18_556
N3A N3 C1A 74.6(17) 18_556 18_556
N3B N3 C1A 91(2) . 18_556
N3B N3 C1A 67.2(16) 18_556 18_556
C1 N3 C1A 13.3(5) . 18_556
C1 N3 C1A 120.4(10) 13_445 18_556
C1A N3 C1A 25.5(10) . 18_556
C1A N3 C1A 112.9(12) 13_445 18_556
N3A N3 C1A 74.6(17) . 30_445
N3A N3 C1A 100.0(19) 18_556 30_445
N3B N3 C1A 67.2(16) . 30_445
N3B N3 C1A 91(2) 18_556 30_445
C1 N3 C1A 120.4(10) . 30_445
C1 N3 C1A 13.3(5) 13_445 30_445
C1A N3 C1A 112.9(12) . 30_445
C1A N3 C1A 25.5(10) 13_445 30_445
C1A N3 C1A 119.2(13) 18_556 30_445
N4 N4 N4 135.00(6) 4_556 6_556
N4 N4 C3 80(10) 4_556 3_556
N4 N4 C3 77(10) 6_556 3_556
N4 N4 C3 89(5) 4_556 8
N4 N4 C3 66(9) 6_556 8
C3 N4 C3 115(3) 3_556 8
N4 N4 C3 64(7) 4_556 2
N4 N4 C3 90(4) 6_556 2
C3 N4 C3 114(5) 3_556 2
C3 N4 C3 25.2(14) 8 2
N4 N4 N4 112.6(8) 4_556 7
N4 N4 N4 22.4(8) 6_556 7
C3 N4 N4 68(8) 3_556 7
C3 N4 N4 58(8) 8 7
C3 N4 N4 76.3(7) 2 7
N4 N4 N4 22.6(8) 4_556 8
N4 N4 N4 112.4(8) 6_556 8
C3 N4 N4 70(7) 3_556 8
C3 N4 N4 76(2) 8 8
C3 N4 N4 56(8) 2 8
N4 N4 N4 90.002(10) 7 8
N4 N4 C3 60(2) 4_556 6_556
N4 N4 C3 90(3) 6_556 6_556
C3 N4 C3 21(5) 3_556 6_556
C3 N4 C3 105(10) 8 6_556
C3 N4 C3 96.8(19) 2 6_556
N4 N4 C3 74(4) 7 6_556
N4 N4 C3 49(4) 8 6_556
N4 N4 C3 89(4) 4_556 5_556
N4 N4 C3 59.8(19) 6_556 5_556
C3 N4 C3 20(5) 3_556 5_556
C3 N4 C3 97(2) 8 5_556
C3 N4 C3 102(10) 2 5_556
N4 N4 C3 48(2) 7 5_556
N4 N4 C3 73(5) 8 5_556
C3 N4 C3 31.0(13) 6_556 5_556
N4 N4 C3 83(7) 4_556 .
N4 N4 C3 63(4) 6_556 .
C3 N4 C3 98.6(13) 3_556 .
C3 N4 C3 16.3(7) 8 .
C3 N4 C3 28(4) 2 .
N4 N4 C3 48(2) 7 .
N4 N4 C3 66(7) 8 .
C3 N4 C3 89(10) 6_556 .
C3 N4 C3 82(3) 5_556 .
N4 N4 C3 64(6) 4_556 7
N4 N4 C3 81(7) 6_556 7
C3 N4 C3 98(3) 3_556 7
C3 N4 C3 27(5) 8 7
C3 N4 C3 16.3(5) 2 7
N4 N4 C3 64(7) 7 7
N4 N4 C3 49(3) 8 7
C3 N4 C3 83(5) 6_556 7
C3 N4 C3 86(10) 5_556 7
C3 N4 C3 19.4(7) . 7
N4 N4 C3 71(7) 4_556 4_556
N4 N4 C3 73(7) 6_556 4_556
C3 N4 C3 23.4(9) 3_556 4_556
C3 N4 C3 93(7) 8 4_556
C3 N4 C3 90(8) 2 4_556
N4 N4 C3 56(6) 7 4_556
N4 N4 C3 54(6) 8 4_556
C3 N4 C3 18(2) 6_556 4_556
C3 N4 C3 18.3(14) 5_556 4_556
C3 N4 C3 76(6) . 4_556
C3 N4 C3 75(4) 7 4_556
C3 C3 C3 90.004(19) 8 7
C3 C3 C3 45.00(4) 8 2
C3 C3 C3 45.00(3) 7 2
C3 C3 N1 74.0(4) 8 .
C3 C3 N1 74.0(5) 7 .
C3 C3 N1 67.1(6) 2 .
C3 C3 N4 114(10) 8 3_556
C3 C3 N4 108(10) 7 3_556
C3 C3 N4 120(3) 2 3_556
N1 C3 N4 172(10) . 3_556
C3 C3 N4 81(10) 8 7
C3 C3 N4 124.2(16) 7 7
C3 C3 N4 106(10) 2 7
N1 C3 N4 149(10) . 7
N4 C3 N4 36(2) 3_556 7
C3 C3 N4 123(6) 8 2
C3 C3 N4 74(10) 7 2
C3 C3 N4 101(10) 2 2
N1 C3 N4 143(10) . 2
N4 C3 N4 35(3) 3_556 2
N4 C3 N4 66.5(13) 7 2
C3 C3 N4 51(10) 8 6_556
C3 C3 N4 109(10) 7 6_556
C3 C3 N4 77(10) 2 6_556
N1 C3 N4 124(10) . 6_556
N4 C3 N4 63(5) 3_556 6_556
N4 C3 N4 31(4) 7 6_556
N4 C3 N4 83.2(19) 2 6_556
C3 C3 N4 104(10) 8 5_556
C3 C3 N4 46(10) 7 5_556
C3 C3 N4 72(10) 2 5_556
N1 C3 N4 120(10) . 5_556
N4 C3 N4 62(5) 3_556 5_556
N4 C3 N4 83(2) 7 5_556
N4 C3 N4 31(3) 2 5_556
N4 C3 N4 84.3(13) 6_556 5_556
C3 C3 N4 39(2) 8 .
C3 C3 N4 83(10) 7 .
C3 C3 N4 51(10) 2 .
N1 C3 N4 109(8) . .
N4 C3 N4 79(4) 3_556 .
N4 C3 N4 56(5) 7 .
N4 C3 N4 84.1(14) 2 .
N4 C3 N4 28(2) 6_556 .
N4 C3 N4 71.2(11) 5_556 .
C3 C3 N4 78(10) 8 8
C3 C3 N4 40(6) 7 8
C3 C3 N4 47(10) 2 8
N1 C3 N4 107(6) . 8
N4 C3 N4 78(4) 3_556 8
N4 C3 N4 84.0(14) 7 8
N4 C3 N4 55(4) 2 8
N4 C3 N4 71.5(14) 6_556 8
N4 C3 N4 27.0(17) 5_556 8
N4 C3 N4 50.1(7) . 8
C3 C3 N4 53(10) 8 4_556
C3 C3 N4 58(10) 7 4_556
C3 C3 N4 37(2) 2 4_556
N1 C3 N4 103.5(15) . 4_556
N4 C3 N4 83.9(14) 3_556 4_556
N4 C3 N4 74(3) 7 4_556
N4 C3 N4 73(2) 2 4_556
N4 C3 N4 52(2) 6_556 4_556
N4 C3 N4 51.1(15) 5_556 4_556
N4 C3 N4 25.8(12) . 4_556
N4 C3 N4 25.9(10) 8 4_556
N3 N3A N3A 5(3) . 18_556
N3 N3A C1 69.0(16) . .
N3A N3A C1 66.7(11) 18_556 .
N3 N3A C1 69.0(16) . 13_445
N3A N3A C1 66.7(11) 18_556 13_445
C1 N3A C1 111.9(16) . 13_445
N3 N3A N3B 16(3) . 18_556
N3A N3A N3B 11(3) 18_556 18_556
C1 N3A N3B 62.3(16) . 18_556
C1 N3A N3B 62.3(16) 13_445 18_556
N3 N3A C1A 83.7(19) . .
N3A N3A C1A 81.1(12) 18_556 .
C1 N3A C1A 15.0(5) . .
C1 N3A C1A 117.3(15) 13_445 .
N3B N3A C1A 75.8(19) 18_556 .
N3 N3A C1A 83.7(19) . 30_445
N3A N3A C1A 81.1(12) 18_556 30_445
C1 N3A C1A 117.3(15) . 30_445
C1 N3A C1A 15.0(5) 13_445 30_445
N3B N3A C1A 75.8(19) 18_556 30_445
C1A N3A C1A 118.5(18) . 30_445
N3 N3A C1A 61.0(17) . 13_445
N3A N3A C1A 58.3(9) 18_556 13_445
C1 N3A C1A 103.9(13) . 13_445
C1 N3A C1A 9.1(7) 13_445 13_445
N3B N3A C1A 53.4(15) 18_556 13_445
C1A N3A C1A 110.5(15) . 13_445
C1A N3A C1A 22.8(9) 30_445 13_445
N3 N3A C1A 61.0(17) . 18_556
N3A N3A C1A 58.3(9) 18_556 18_556
C1 N3A C1A 9.1(7) . 18_556
C1 N3A C1A 103.9(13) 13_445 18_556
N3B N3A C1A 53.4(15) 18_556 18_556
C1A N3A C1A 22.8(9) . 18_556
C1A N3A C1A 110.5(15) 30_445 18_556
C1A N3A C1A 95.5(14) 13_445 18_556
C1A C1A N2 73.4(7) 18_556 .
C1A C1A N3B 112(3) 18_556 .
N2 C1A N3B 174(3) . .
C1A C1A N3A 98.9(12) 18_556 .
N2 C1A N3A 166.7(16) . .
N3B C1A N3A 17(3) . .
C1A C1A N3 77.2(5) 18_556 .
N2 C1A N3 148.1(11) . .
N3B C1A N3 37(3) . .
N3A C1A N3 21.7(11) . .
C1A C1A N3A 58.3(9) 18_556 18_556
N2 C1A N3A 130.6(12) . 18_556
N3B C1A N3A 55(3) . 18_556
N3A C1A N3A 40.5(19) . 18_556
N3 C1A N3A 19.0(9) . 18_556
C1A C1A N3B 47.8(17) 18_556 18_556
N2 C1A N3B 121.2(19) . 18_556
N3B C1A N3B 64(4) . 18_556
N3A C1A N3B 52(2) . 18_556
N3 C1A N3B 31(2) . 18_556
N3A C1A N3B 14(2) 18_556 18_556
C10B C10A C10A 84(3) . 29_455
C10B C10A C10B 46(3) . 29_455
C10A C10A C10B 37.6(13) 29_455 29_455
C10B C10A C12 117(4) . 29_455
C10A C10A C12 87.1(18) 29_455 29_455
C10B C10A C12 104(3) 29_455 29_455
C10B C10A C12A 59(3) . 29_455
C10A C10A C12A 96.5(13) 29_455 29_455
C10B C10A C12A 76(2) 29_455 29_455
C12 C10A C12A 60.2(19) 29_455 29_455
C10B C10A C12 108(4) . .
C10A C10A C12 55.7(13) 29_455 .
C10B C10A C12 78(2) 29_455 .
C12 C10A C12 31(3) 29_455 .
C12A C10A C12 69.3(17) 29_455 .
C10B C10A C12A 62(3) . .
C10A C10A C12A 49.7(10) 29_455 .
C10B C10A C12A 40.4(16) 29_455 .
C12 C10A C12A 65.3(19) 29_455 .
C12A C10A C12A 46.8(17) 29_455 .
C12 C10A C12A 46.9(14) . .
C10B C10A N10 77(3) . .
C10A C10A N10 73.9(7) 29_455 .
C10B C10A N10 70.0(18) 29_455 .
C12 C10A N10 156(2) 29_455 .
C12A C10A N10 135(3) 29_455 .
C12 C10A N10 127.6(17) . .
C12A C10A N10 110.1(16) . .
C10B C10A C10A 107(3) . 3_556
C10A C10A C10A 122.0(9) 29_455 3_556
C10B C10A C10A 124.2(19) 29_455 3_556
C12 C10A C10A 130(2) 29_455 3_556
C12A C10A C10A 139(2) 29_455 3_556
C12 C10A C10A 144(3) . 3_556
C12A C10A C10A 164.5(16) . 3_556
N10 C10A C10A 55.1(8) . 3_556
C10A C10B C10B 96(3) . 29_455
C10A C10B C10A 58(3) . 29_455
C10B C10B C10A 37.6(13) 29_455 29_455
C10A C10B C12A 90(4) . 29_455
C10B C10B C12A 101.2(15) 29_455 29_455
C10A C10B C12A 99(3) 29_455 29_455
C10A C10B C12A 95(3) . .
C10B C10B C12A 46.8(10) 29_455 .
C10A C10B C12A 57.5(19) 29_455 .
C12A C10B C12A 54.4(19) 29_455 .
C10A C10B N10 80(3) . .
C10B C10B N10 76.2(6) 29_455 .
C10A C10B N10 72.1(18) 29_455 .
C12A C10B N10 169(2) 29_455 .
C12A C10B N10 122.1(14) . .
C10A C10B C12 43(3) . 29_455
C10B C10B C12 90.2(13) 29_455 29_455
C10A C10B C12 63.3(18) 29_455 29_455
C12A C10B C12 49.4(18) 29_455 29_455
C12A C10B C12 61.3(15) . 29_455
N10 C10B C12 119.7(18) . 29_455
C10A C10B C12 52(3) . .
C10B C10B C12 64.6(11) 29_455 .
C10A C10B C12 41.6(18) 29_455 .
C12A C10B C12 59.7(18) 29_455 .
C12A C10B C12 43.1(14) . .
N10 C10B C12 110.2(16) . .
C12 C10B C12 26(2) 29_455 .
C10B C12A C12A 78.8(15) 29_455 29_455
C10B C12A C10A 31.6(15) 29_455 29_455
C12A C12A C10A 83.5(13) 29_455 29_455
C10B C12A C12 90(3) 29_455 .
C12A C12A C12 80.7(18) 29_455 .
C10A C12A C12 60(2) 29_455 .
C10B C12A C10B 32.0(16) 29_455 .
C12A C12A C10B 46.8(10) 29_455 .
C10A C12A C10B 46.1(12) 29_455 .
C12 C12A C10B 85(2) . .
C10B C12A C13 152(2) 29_455 29_455
C12A C12A C13 74.0(15) 29_455 29_455
C10A C12A C13 137(2) 29_455 29_455
C12 C12A C13 80(2) . 29_455
C10B C12A C13 121(2) . 29_455
C10B C12A C12 85(2) 29_455 29_455
C12A C12A C12 51.3(13) 29_455 29_455
C10A C12A C12 63.1(16) 29_455 29_455
C12 C12A C12 29(2) . 29_455
C10B C12A C12 65.9(17) . 29_455
C13 C12A C12 74.1(19) 29_455 29_455
C10B C12A C10A 40.3(15) 29_455 .
C12A C12A C10A 49.7(10) 29_455 .
C10A C12A C10A 33.9(15) 29_455 .
C12 C12A C10A 61.6(19) . .
C10B C12A C10A 23.6(11) . .
C13 C12A C10A 113.9(19) 29_455 .
C12 C12A C10A 45.7(14) 29_455 .
C10B C12A C13 140(2) 29_455 .
C12A C12A C13 61.6(13) 29_455 .
C10A C12A C13 130(2) 29_455 .
C12 C12A C13 79(2) . .
C10B C12A C13 108.2(17) . .
C13 C12A C13 12(2) 29_455 .
C12 C12A C13 67.0(17) 29_455 .
C10A C12A C13 103.0(16) . .
C10B C12A C13A 144(2) 29_455 .
C12A C12A C13A 82.9(10) 29_455 .
C10A C12A C13A 116(2) 29_455 .
C12 C12A C13A 56.6(18) . .
C10B C12A C13A 122.4(17) . .
C13 C12A C13A 26.1(9) 29_455 .
C12 C12A C13A 60.2(15) 29_455 .
C10A C12A C13A 105.7(17) . .
C13 C12A C13A 31.8(10) . .
C10B C12A C13A 130(2) 29_455 29_455
C12A C12A C13A 61.3(8) 29_455 29_455
C10A C12A C13A 110.5(19) 29_455 29_455
C12 C12A C13A 56.8(18) . 29_455
C10B C12A C13A 102.7(14) . 29_455
C13 C12A C13A 26.4(11) 29_455 29_455
C12 C12A C13A 47.8(14) 29_455 29_455
C10A C12A C13A 89.9(14) . 29_455
C13 C12A C13A 22.0(8) . 29_455
C13A C12A C13A 21.6(13) . 29_455
N3 N3B C1A 76(3) . .
N3 N3B C1A 76(3) . 30_445
C1A N3B C1A 122(4) . 30_445
N3 N3B N3A 9.7(19) . 18_556
C1A N3B N3A 72(3) . 18_556
C1A N3B N3A 72(3) 30_445 18_556
N3 N3B C1 61(3) . .
C1A N3B C1 14.8(7) . .
C1A N3B C1 114(4) 30_445 .
N3A N3B C1 57(2) 18_556 .
N3 N3B C1 61(3) . 13_445
C1A N3B C1 114(4) . 13_445
C1A N3B C1 14.8(7) 30_445 13_445
N3A N3B C1 57(2) 18_556 13_445
C1 N3B C1 104(4) . 13_445
N3 N3B N3B 21(4) . 18_556
C1A N3B N3B 68(3) . 18_556
C1A N3B N3B 68(3) 30_445 18_556
N3A N3B N3B 11(3) 18_556 18_556
C1 N3B N3B 54(2) . 18_556
C1 N3B N3B 54(2) 13_445 18_556
N3 N3B C1A 57(2) . 13_445
C1A N3B C1A 107(4) . 13_445
C1A N3B C1A 20.1(12) 30_445 13_445
N3A N3B C1A 52(2) 18_556 13_445
C1 N3B C1A 96(3) . 13_445
C1 N3B C1A 7.6(9) 13_445 13_445
N3B N3B C1A 47.8(17) 18_556 13_445
N3 N3B C1A 57(2) . 18_556
C1A N3B C1A 20.1(12) . 18_556
C1A N3B C1A 107(4) 30_445 18_556
N3A N3B C1A 52(2) 18_556 18_556
C1 N3B C1A 7.6(9) . 18_556
C1 N3B C1A 96(3) 13_445 18_556
N3B N3B C1A 47.8(17) 18_556 18_556
C1A N3B C1A 89(3) 13_445 18_556
C12 C12 C10A 92.9(18) 29_455 29_455
C12 C12 C12A 99.3(18) 29_455 .
C10A C12 C12A 60(2) 29_455 .
C12 C12 C10A 55.7(13) 29_455 .
C10A C12 C10A 37.2(18) 29_455 .
C12A C12 C10A 72(2) . .
C12 C12 C13A 89.3(15) 29_455 .
C10A C12 C13A 140(3) 29_455 .
C12A C12 C13A 80(2) . .
C10A C12 C13A 128(3) . .
C12 C12 C12A 51.3(13) 29_455 29_455
C10A C12 C12A 69(2) 29_455 29_455
C12A C12 C12A 48(2) . 29_455
C10A C12 C12A 47.6(16) . 29_455
C13A C12 C12A 81(2) . 29_455
C12 C12 C10B 89.8(13) 29_455 29_455
C10A C12 C10B 20.8(14) 29_455 29_455
C12A C12 C10B 40.4(15) . 29_455
C10A C12 C10B 39.1(11) . 29_455
C13A C12 C10B 119(2) . 29_455
C12A C12 C10B 52.8(14) 29_455 29_455
C12 C12 C13A 63.1(13) 29_455 29_455
C10A C12 C13A 134(3) 29_455 29_455
C12A C12 C13A 85(2) . 29_455
C10A C12 C13A 108(2) . 29_455
C13A C12 C13A 26.2(16) . 29_455
C12A C12 C13A 65.8(17) 29_455 29_455
C10B C12 C13A 116(2) 29_455 29_455
C12 C12 C13 83.2(15) 29_455 29_455
C10A C12 C13 114(3) 29_455 29_455
C12A C12 C13 56.1(18) . 29_455
C10A C12 C13 105(2) . 29_455
C13A C12 C13 26.3(10) . 29_455
C12A C12 C13 58.0(16) 29_455 29_455
C10B C12 C13 93.3(18) 29_455 29_455
C13A C12 C13 31.6(11) 29_455 29_455
C12 C12 C10B 64.6(11) 29_455 .
C10A C12 C10B 34.6(14) 29_455 .
C12A C12 C10B 51.8(16) . .
C10A C12 C10B 19.9(11) . .
C13A C12 C10B 116(2) . .
C12A C12 C10B 35.7(12) 29_455 .
C10B C12 C10B 25.2(12) 29_455 .
C13A C12 C10B 101.4(19) 29_455 .
C13 C12 C10B 90.1(17) 29_455 .
C12 C12 C13 71.9(14) 29_455 .
C10A C12 C13 114(2) 29_455 .
C12A C12 C13 59.9(18) . .
C10A C12 C13 98(2) . .
C13A C12 C13 30.6(11) . .
C12A C12 C13 50.9(15) 29_455 .
C10B C12 C13 93.2(17) 29_455 .
C13A C12 C13 25.2(10) 29_455 .
C13 C12 C13 11(2) 29_455 .
C10B C12 C13 85.3(16) . .
C13 C13 C13A 104(3) 29_455 29_455
C13 C13 C13A 54.0(19) 29_455 .
C13A C13 C13A 50(3) 29_455 .
C13 C13 C12A 106.0(15) 29_455 29_455
C13A C13 C12A 98(3) 29_455 29_455
C13A C13 C12A 109(2) . 29_455
C13 C13 C12A 61.6(13) 29_455 .
C13A C13 C12A 107(3) 29_455 .
C13A C13 C12A 83(2) . .
C12A C13 C12A 44.4(16) 29_455 .
C13 C13 C12 96.8(15) 29_455 29_455
C13A C13 C12 58(2) 29_455 29_455
C13A C13 C12 69.5(19) . 29_455
C12A C13 C12 43.9(13) 29_455 29_455
C12A C13 C12 55.0(13) . 29_455
C13 C13 C12 71.9(14) 29_455 .
C13A C13 C12 66(2) 29_455 .
C13A C13 C12 54.2(19) . .
C12A C13 C12 55.0(13) 29_455 .
C12A C13 C12 41.3(12) . .
C12 C13 C12 25(2) 29_455 .
C13A C13A C13 76(3) 29_455 29_455
C13A C13A C13 54.0(19) 29_455 .
C13 C13A C13 22(4) 29_455 .
C13A C13A C12 90.7(15) 29_455 .
C13 C13A C12 96(3) 29_455 .
C13 C13A C12 95(2) . .
C13A C13A C12 63.1(13) 29_455 29_455
C13 C13A C12 89(3) 29_455 29_455
C13 C13A C12 79(2) . 29_455
C12 C13A C12 28(2) . 29_455
C13A C13A C12A 97.1(10) 29_455 .
C13 C13A C12A 56(2) 29_455 .
C13 C13A C12A 65.5(19) . .
C12 C13A C12A 43.6(14) . .
C12 C13A C12A 54.0(13) 29_455 .
C13A C13A C12A 61.3(8) 29_455 29_455
C13 C13A C12A 51(2) 29_455 29_455
C13 C13A C12A 44.5(17) . 29_455
C12 C13A C12A 50.8(14) . 29_455
C12 C13A C12A 38.1(12) 29_455 29_455
C12A C13A C12A 35.9(13) . 29_455

loop_
_geom_bond_atom_site_label_1
_geom_bond_atom_site_label_2
_geom_bond_distance
_geom_bond_site_symmetry_2
Ni01 N2 2.083(3) .
Ni01 N2 2.083(3) 17_556
Ni01 N2 2.083(3) 23_556
Ni01 N2 2.083(3) 7
Ni01 N1 2.103(5) 17_556
Ni01 N1 2.104(5) .
N2 C1A 1.106(12) 18_556
N2 C1 1.191(13) .
N1 C3 1.151(12) .
N10 C10B 1.540(18) 29_455
N10 C10A 1.56(2) .
C1 N3 1.246(13) .
C1 N3A 1.334(16) .
C1 N3B 1.40(4) .
N3 C1 1.246(13) 13_445
N3 C1A 1.427(14) .
N4 C3 1.35(3) 3_556
N4 C3 1.66(17) 6_556
C3 N4 1.35(3) 3_556
N3A C1 1.334(16) 13_445
N3A N3B 1.38(6) 18_556
N3A C1A 1.383(15) .
C1A N3B 1.36(3) .
C1A N3A 1.606(19) 18_556
C1A N3B 1.70(5) 18_556
C10A C12 1.18(3) 29_455
C10A C12A 1.18(3) 29_455
C10A C12 1.43(3) .
C10A C12A 1.54(3) .
C10B C12A 1.36(2) .
C10B C12 1.56(3) 29_455
C12A C10B 1.01(2) 29_455
C12A C12A 1.13(4) 29_455
C12A C10A 1.18(3) 29_455
C12A C12 1.18(3) .
C12A C13 1.42(3) 29_455
C12A C12 1.50(3) 29_455
C12A C13 1.55(3) .
N3B C1A 1.36(3) 30_445
N3B N3A 1.38(6) 18_556
N3B C1 1.40(4) 13_445
N3B N3B 1.65(13) 18_556
N3B C1A 1.70(5) 13_445
N3B C1A 1.70(5) 18_556
C12 C10A 1.18(3) 29_455
C12 C13A 1.43(3) .
C12 C12A 1.50(3) 29_455
C12 C10B 1.56(3) 29_455
C12 C13A 1.61(3) 29_455
C13 C12A 1.42(3) 29_455
C13A C12 1.61(3) 29_455
